data_8100604
loop_
_publ_author_name
'Bryan, Jeffrey C.'
'Gakh, Andrei A.'
'Sachleben, Richard A.'
'Hay, Benjamin P.'

_publ_section_title
;
Refinement of the crystal structure of (9,10-triptyceno)-25-crown-
7, C~34~H~40~O~7~, measured at 173 K
;
_journal_issue 2
_journal_name_full 'Zeitschrift f\"ur Kristallographie - New Crystal Structures'
_journal_page_first 225
_journal_page_last 227
_journal_volume 217
_journal_year 2002
_chemical_formula_moiety 'C34 H40 O7'
_chemical_formula_structural 'C34 H40 O7'
_chemical_formula_sum 'C34 H40 O7'
_chemical_formula_weight 560.66
_chemical_melting_point 189
_chemical_name_common (9,10-triptyceno)-25-crown-7
_space_group_IT_number 14
_symmetry_cell_setting monoclinic
_symmetry_space_group_name_Hall '-P 2yn'
_symmetry_space_group_name_H-M 'P 1 21/n 1'
_cell_angle_alpha 90
_cell_angle_beta 97.642(7)
_cell_angle_gamma 90
_cell_formula_units_Z 4
_cell_length_a 12.115(2)
_cell_length_b 15.7473(12)
_cell_length_c 15.225(2)
_cell_measurement_temperature 173(2)
_cell_volume 2878.8(6)
_diffrn_ambient_temperature 173(2)
_exptl_crystal_density_diffrn 1.294
_cod_depositor_comments
;
The following automatic conversions were performed:
'_symmetry_cell_setting' value 'Monoclinic' changed to 'monoclinic'
according to '/home/saulius/struct/CIF-dictionaries/cif_core.dic'
dictionary named 'cif_core.dic' version 2.4.1 from 2010-06-29.

Automatic conversion script
Id: cif_fix_enum 1527 2010-12-29 10:47:43Z saulius 
;
_cod_original_sg_symbol_H-M 'P 21/n'
_cod_database_code 8100604

loop_
_symmetry_equiv_pos_as_xyz
x,y,z
1/2-x,1/2+y,1/2-z
-x,-y,-z
1/2+x,1/2-y,1/2+z

loop_
_atom_site_aniso_label
_atom_site_aniso_U_11
_atom_site_aniso_U_22
_atom_site_aniso_U_33
_atom_site_aniso_U_23
_atom_site_aniso_U_13
_atom_site_aniso_U_12
O1 0.0404(7) 0.0316(7) 0.0240(6) 0.0000(5) 0.0123(5) -0.0004(5)
O2 0.069(4) 0.040(3) 0.058(5) 0.010(3) 0.009(4) -0.008(3)
O3 0.079(5) 0.037(3) 0.089(5) 0.004(3) 0.036(4) 0.005(3)
O4 0.040(3) 0.037(4) 0.046(3) -0.005(2) -0.006(2) 0.002(2)
O5 0.0339(17) 0.054(3) 0.051(2) 0.0149(18) 0.0080(16) -0.0062(17)
O6 0.0584(10) 0.0496(9) 0.0446(8) 0.0017(7) 0.0180(7) 0.0025(7)
O7 0.0439(8) 0.0490(8) 0.0263(7) 0.0035(6) 0.0152(6) 0.0024(6)
C1 0.0259(9) 0.0239(8) 0.0260(9) 0.0007(7) 0.0055(7) -0.0003(7)
C2 0.0286(9) 0.0324(10) 0.0262(9) 0.0055(7) 0.0073(7) 0.0027(7)
C3 0.0260(9) 0.0225(8) 0.0278(9) 0.0006(7) 0.0064(7) -0.0033(7)
C4 0.0243(8) 0.0268(9) 0.0286(9) 0.0029(7) 0.0047(7) -0.0020(7)
C5 0.0297(10) 0.0375(10) 0.0321(9) 0.0031(8) 0.0116(8) 0.0015(8)
C6 0.0264(9) 0.0377(10) 0.0435(11) 0.0005(8) 0.0097(8) 0.0052(8)
C7 0.0264(9) 0.0301(10) 0.0393(10) 0.0064(8) -0.0004(8) 0.0012(7)
C8 0.0295(9) 0.0260(9) 0.0269(9) 0.0026(7) 0.0027(7) -0.0038(7)
C9 0.0207(8) 0.0261(9) 0.0365(10) 0.0032(7) 0.0034(7) 0.0017(7)
C10 0.0220(8) 0.0303(9) 0.0366(10) 0.0064(7) 0.0049(7) 0.0022(7)
C11 0.0314(10) 0.0354(11) 0.0471(11) 0.0149(9) 0.0083(8) 0.0014(8)
C12 0.0329(10) 0.0283(10) 0.0671(14) 0.0153(10) 0.0070(10) 0.0006(8)
C13 0.0308(10) 0.0263(10) 0.0614(13) -0.0011(9) 0.0031(9) 0.0007(8)
C14 0.0274(9) 0.0299(10) 0.0417(11) -0.0016(8) 0.0029(8) 0.0022(8)
C15 0.0262(9) 0.0230(8) 0.0252(8) 0.0005(7) 0.0049(7) 0.0031(7)
C16 0.0260(9) 0.0254(9) 0.0268(9) 0.0035(7) 0.0057(7) 0.0055(7)
C17 0.0337(10) 0.0389(10) 0.0233(9) -0.0006(7) 0.0034(8) 0.0056(8)
C18 0.0283(9) 0.0462(11) 0.0334(10) -0.0074(8) -0.0012(8) 0.0010(8)
C19 0.0266(9) 0.0433(11) 0.0378(10) -0.0062(8) 0.0081(8) -0.0032(8)
C20 0.0301(9) 0.0316(9) 0.0267(9) -0.0025(7) 0.0091(7) -0.0008(7)
C21 0.0311(9) 0.0269(9) 0.0276(9) -0.0029(7) 0.0055(7) 0.0008(7)
C22 0.0353(10) 0.0454(11) 0.0231(9) -0.0006(8) 0.0094(8) -0.0003(9)
C23 0.0554(13) 0.0509(13) 0.0307(10) 0.0090(9) 0.0154(9) 0.0065(10)
C24 0.054(4) 0.041(3) 0.080(4) 0.019(3) 0.021(3) 0.000(3)
C25 0.046(3) 0.046(3) 0.126(5) -0.003(3) 0.018(3) -0.014(3)
C26 0.073(4) 0.039(2) 0.042(3) -0.002(2) 0.010(2) 0.010(2)
C27 0.055(3) 0.050(3) 0.044(3) -0.005(2) 0.001(3) 0.011(3)
C28 0.056(3) 0.055(3) 0.068(3) -0.015(2) 0.017(2) -0.021(2)
C29 0.057(3) 0.058(3) 0.068(3) 0.023(2) 0.020(2) 0.001(2)
C30 0.057(3) 0.047(3) 0.073(4) 0.010(3) -0.010(3) -0.017(2)
C31 0.088(5) 0.041(3) 0.059(3) -0.016(2) 0.031(3) 0.004(3)
C32 0.0439(12) 0.0748(16) 0.0277(10) -0.0057(10) 0.0115(9) -0.0137(11)
C33 0.0312(10) 0.0665(14) 0.0229(9) 0.0079(9) 0.0079(8) 0.0063(9)
C34 0.0349(10) 0.0425(11) 0.0297(10) 0.0095(8) 0.0098(8) 0.0033(8)
C24A 0.077(6) 0.041(4) 0.068(5) 0.009(3) 0.032(5) 0.002(4)
C25A 0.102(6) 0.040(3) 0.055(4) 0.014(3) 0.032(4) 0.016(4)
C26A 0.065(4) 0.079(5) 0.070(4) -0.023(4) -0.026(3) 0.034(4)
C27A 0.085(5) 0.043(4) 0.065(6) -0.014(3) -0.030(4) 0.030(3)
C28A 0.065(3) 0.031(3) 0.055(3) -0.005(2) -0.032(3) -0.004(2)
C29A 0.036(3) 0.043(3) 0.099(5) 0.004(3) -0.012(3) -0.006(2)
C30A 0.121(7) 0.046(4) 0.065(4) -0.018(4) -0.002(4) -0.015(4)
C31A 0.062(5) 0.082(5) 0.068(4) -0.045(3) 0.034(4) -0.006(4)
O4A 0.054(5) 0.027(3) 0.115(8) -0.012(4) 0.001(4) 0.002(3)
O2A 0.086(7) 0.029(3) 0.045(4) -0.004(3) 0.033(4) -0.010(3)
O3A 0.068(5) 0.040(4) 0.070(4) -0.018(3) -0.014(4) 0.017(3)
C23A 0.0554(13) 0.0509(13) 0.0307(10) 0.0090(9) 0.0154(9) 0.0065(10)
O5A 0.089(4) 0.052(4) 0.068(4) 0.003(3) -0.015(3) 0.010(3)
O6A 0.0584(10) 0.0496(9) 0.0446(8) 0.0017(7) 0.0180(7) 0.0025(7)

loop_
_atom_site_label
_atom_site_type_symbol
_atom_site_thermal_displace_type
_atom_site_fract_x
_atom_site_fract_y
_atom_site_fract_z
_atom_site_occupancy
_atom_site_U_iso_or_equiv
_atom_site_calc_flag
_atom_site_refinement_flags
O1 O Uani 0.21176(10) 0.75679(7) 0.87724(7) 1.000 0.0313(4) . .
O2 O Uani 0.3254(10) 0.8996(5) 0.8207(9) 0.560 0.056(2) . .
O3 O Uani 0.3077(10) 1.0217(7) 0.9529(6) 0.560 0.066(3) . .
O4 O Uani 0.1925(7) 1.0080(6) 1.1137(6) 0.560 0.0421(19) . .
O5 O Uani -0.0189(4) 0.9768(3) 1.2206(3) 0.560 0.0461(13) . .
O6 O Uani 0.00172(13) 0.87095(9) 1.38025(9) 0.560 0.0499(5) . .
O7 O Uani 0.12901(11) 0.74083(9) 1.30491(8) 1.000 0.0388(4) . .
C1 C Uani 0.17846(14) 0.67225(10) 1.00309(10) 1.000 0.0251(5) . .
C2 C Uani 0.14543(14) 0.66561(11) 1.17067(11) 1.000 0.0287(5) . .
C3 C Uani 0.07669(14) 0.72325(10) 1.02299(11) 1.000 0.0252(5) . .
C4 C Uani 0.05866(14) 0.71898(10) 1.11196(11) 1.000 0.0265(5) . .
C5 C Uani -0.03263(14) 0.75881(12) 1.13914(12) 1.000 0.0324(6) . .
C6 C Uani -0.10676(15) 0.80286(12) 1.07776(12) 1.000 0.0354(6) . .
C7 C Uani -0.08803(14) 0.80810(11) 0.99051(12) 1.000 0.0324(6) . .
C8 C Uani 0.00406(14) 0.76860(11) 0.96279(11) 1.000 0.0276(5) . .
C9 C Uani 0.15819(13) 0.58190(11) 1.03601(12) 1.000 0.0278(5) . .
C10 C Uani 0.14163(14) 0.57858(11) 1.12508(12) 1.000 0.0295(5) . .
C11 C Uani 0.12259(15) 0.50091(12) 1.16361(13) 1.000 0.0377(6) . .
C12 C Uani 0.11934(16) 0.42742(12) 1.11304(15) 1.000 0.0427(7) . .
C13 C Uani 0.13426(15) 0.43077(12) 1.02517(14) 1.000 0.0398(6) . .
C14 C Uani 0.15467(14) 0.50793(11) 0.98629(13) 1.000 0.0332(6) . .
C15 C Uani 0.27720(13) 0.70512(10) 1.06787(10) 1.000 0.0247(5) . .
C16 C Uani 0.25885(14) 0.70288(10) 1.15675(11) 1.000 0.0259(5) . .
C17 C Uani 0.34117(15) 0.73049(12) 1.22265(11) 1.000 0.0320(6) . .
C18 C Uani 0.44192(15) 0.75877(12) 1.19967(12) 1.000 0.0364(6) . .
C19 C Uani 0.46048(15) 0.75975(12) 1.11214(12) 1.000 0.0356(6) . .
C20 C Uani 0.37806(14) 0.73291(11) 1.04605(11) 1.000 0.0290(5) . .
C21 C Uani 0.19860(15) 0.67247(11) 0.90668(11) 1.000 0.0284(5) . .
C22 C Uani 0.25250(16) 0.75910(12) 0.79398(11) 1.000 0.0341(6) . .
C23 C Uani 0.25393(19) 0.84898(13) 0.76342(13) 0.560 0.0448(7) . .
C24 C Uani 0.3092(5) 0.9872(4) 0.7989(5) 0.560 0.057(2) . .
C25 C Uani 0.3669(5) 1.0334(3) 0.8790(4) 0.560 0.072(2) . .
C26 C Uani 0.2897(5) 0.9477(3) 0.9965(3) 0.560 0.0511(18) . .
C27 C Uani 0.2830(5) 0.9569(4) 1.0935(3) 0.560 0.0502(17) . .
C28 C Uani 0.0881(4) 0.9706(3) 1.0928(4) 0.560 0.0589(17) . .
C29 C Uani 0.0012(4) 1.0134(3) 1.1382(3) 0.560 0.0599(17) . .
C30 C Uani 0.0654(4) 0.9871(3) 1.2896(4) 0.560 0.0607(19) . .
C31 C Uani 0.0292(6) 0.9605(4) 1.3761(4) 0.560 0.061(2) . .
C32 C Uani 0.09766(18) 0.83018(15) 1.42303(13) 1.000 0.0482(7) . .
C33 C Uani 0.10036(16) 0.74009(14) 1.39245(11) 1.000 0.0398(6) . .
C34 C Uani 0.12553(16) 0.65882(12) 1.26678(11) 1.000 0.0352(6) . .
C24A C Uani 0.3627(7) 0.9769(5) 0.8127(6) 0.440 0.060(3) . .
C25A C Uani 0.2929(7) 1.0279(4) 0.8634(4) 0.440 0.064(3) . .
C26A C Uani 0.3468(6) 0.9787(5) 1.0170(5) 0.440 0.074(3) . .
C27A C Uani 0.2544(7) 0.9367(5) 1.0585(6) 0.440 0.068(3) . .
C28A C Uani 0.1201(5) 0.9611(3) 1.1531(4) 0.440 0.0539(17) . .
C29A C Uani 0.0541(5) 1.0314(3) 1.1870(5) 0.440 0.061(2) . .
C30A C Uani 0.0377(8) 1.0102(5) 1.3335(5) 0.440 0.079(3) . .
C31A C Uani -0.0197(7) 0.9593(5) 1.3887(6) 0.440 0.068(3) . .
O4A O Uani 0.1970(10) 0.9977(9) 1.1049(10) 0.440 0.066(3) . .
O2A O Uani 0.3476(12) 0.8874(6) 0.8187(11) 0.440 0.051(3) . .
O3A O Uani 0.3049(12) 1.0357(8) 0.9528(6) 0.440 0.061(3) . .
C23A C Uani 0.25393(19) 0.84898(13) 0.76342(13) 0.440 0.0448(7) . .
O5A O Uani -0.0194(7) 1.0038(4) 1.2475(5) 0.440 0.072(2) . .
O6A O Uani 0.00172(13) 0.87095(9) 1.38025(9) 0.440 0.0499(5) . .
H17 H Uiso 0.32870 0.73000 1.28290 1.000 0.0380 calc R
H5 H Uiso -0.04470 0.75610 1.19950 1.000 0.0390 calc R
H6 H Uiso -0.17040 0.82940 1.09600 1.000 0.0430 calc R
H7 H Uiso -0.13840 0.83890 0.94910 1.000 0.0390 calc R
H8 H Uiso 0.01700 0.77280 0.90270 1.000 0.0330 calc R
H11 H Uiso 0.11190 0.49810 1.22420 1.000 0.0450 calc R
H12 H Uiso 0.10670 0.37420 1.13940 1.000 0.0510 calc R
H13 H Uiso 0.13060 0.38010 0.99100 1.000 0.0480 calc R
H14 H Uiso 0.16620 0.51010 0.92580 1.000 0.0400 calc R
H26B H Uiso 0.21940 0.92200 0.96790 0.560 0.0620 calc R
H27A H Uiso 0.27600 0.89970 1.11920 0.560 0.0600 calc R
H27B H Uiso 0.35350 0.98210 1.12250 0.560 0.0600 calc R
H28A H Uiso 0.09280 0.91000 1.11040 0.560 0.0710 calc R
H28B H Uiso 0.06590 0.97310 1.02790 0.560 0.0710 calc R
H29A H Uiso 0.02340 1.07340 1.14900 0.560 0.0720 calc R
H29B H Uiso -0.06970 1.01330 1.09750 0.560 0.0720 calc R
H30A H Uiso 0.08850 1.04750 1.29320 0.560 0.0730 calc R
H30B H Uiso 0.13050 0.95280 1.27830 0.560 0.0730 calc R
H31A H Uiso 0.08970 0.97360 1.42450 0.560 0.0730 calc R
H31B H Uiso -0.03670 0.99440 1.38620 0.560 0.0730 calc R
H32A H Uiso 0.09720 0.83170 1.48800 1.000 0.0580 calc R
H32B H Uiso 0.16500 0.86030 1.40940 1.000 0.0580 calc R
H33A H Uiso 0.15620 0.70740 1.43220 1.000 0.0480 calc R
H33B H Uiso 0.02660 0.71330 1.39300 1.000 0.0480 calc R
H34A H Uiso 0.05200 0.63250 1.27010 1.000 0.0420 calc R
H34B H Uiso 0.18340 0.62250 1.29990 1.000 0.0420 calc R
H18 H Uiso 0.49860 0.77760 1.24460 1.000 0.0440 calc R
H19 H Uiso 0.53000 0.77890 1.09720 1.000 0.0430 calc R
H20 H Uiso 0.39100 0.73360 0.98590 1.000 0.0350 calc R
H21A H Uiso 0.26640 0.63920 0.90030 1.000 0.0340 calc R
H21B H Uiso 0.13480 0.64540 0.86970 1.000 0.0340 calc R
H22A H Uiso 0.20400 0.72460 0.75020 1.000 0.0410 calc R
H22B H Uiso 0.32870 0.73510 0.79980 1.000 0.0410 calc R
H23A H Uiso 0.27770 0.85060 0.70370 0.560 0.0540 calc R
H23B H Uiso 0.17760 0.87250 0.75870 0.560 0.0540 calc R
H24A H Uiso 0.22900 1.00150 0.78880 0.560 0.0680 calc R
H24B H Uiso 0.34310 1.00180 0.74520 0.560 0.0680 calc R
H25A H Uiso 0.44380 1.01150 0.89360 0.560 0.0870 calc R
H25B H Uiso 0.37130 1.09470 0.86560 0.560 0.0870 calc R
H26A H Uiso 0.35070 0.90760 0.98890 0.560 0.0620 calc R
H23C H Uiso 0.26430 0.85180 0.70010 0.440 0.0540 calc R
H23D H Uiso 0.18350 0.87810 0.77150 0.440 0.0540 calc R
H24C H Uiso 0.34730 0.99380 0.74970 0.440 0.0720 calc R
H24D H Uiso 0.44170 0.99030 0.83350 0.440 0.0720 calc R
H25C H Uiso 0.29570 1.08640 0.84010 0.440 0.0770 calc R
H25D H Uiso 0.21580 1.00770 0.84580 0.440 0.0770 calc R
H26C H Uiso 0.39740 1.00850 1.06340 0.440 0.0900 calc R
H26D H Uiso 0.39060 0.93480 0.99040 0.440 0.0900 calc R
H27C H Uiso 0.20150 0.90950 1.01180 0.440 0.0810 calc R
H27D H Uiso 0.28600 0.89200 1.10010 0.440 0.0810 calc R
H28C H Uiso 0.15880 0.92790 1.20320 0.440 0.0650 calc R
H28D H Uiso 0.07030 0.92250 1.11490 0.440 0.0650 calc R
H29C H Uiso 0.10620 1.07400 1.21710 0.440 0.0730 calc R
H29D H Uiso 0.00970 1.05980 1.13610 0.440 0.0730 calc R
H30C H Uiso 0.03940 1.07000 1.35370 0.440 0.0940 calc R
H30D H Uiso 0.11530 0.99010 1.33490 0.440 0.0940 calc R
H31C H Uiso -0.10070 0.96950 1.37400 0.440 0.0820 calc R
H31D H Uiso 0.00240 0.97650 1.45110 0.440 0.0820 calc R

loop_
_geom_bond_atom_site_label_1
_geom_bond_atom_site_label_2
_geom_bond_distance
_geom_bond_site_symmetry_1
_geom_bond_site_symmetry_2
_geom_bond_publ_flag
O1 C21 1.417(2) . . yes
O1 C22 1.421(2) . . yes
O2 C23 1.395(12) . . yes
O2 C24 1.426(11) . . yes
O2A C24A 1.426(12) . . yes
O2A C23A 1.452(15) . . yes
O3 C26 1.373(12) . . yes
O3 C25 1.424(12) . . yes
O3A C25A 1.355(11) . . yes
O3A C26A 1.374(14) . . yes
O4 C28 1.393(10) . . yes
O4 C27 1.426(11) . . yes
O4A C28A 1.386(15) . . yes
O4A C27A 1.427(16) . . yes
O5 C29 1.431(6) . . yes
O5 C30 1.374(7) . . yes
O5A C29A 1.431(10) . . yes
O5A C30A 1.401(11) . . yes
O6 C32 1.409(3) . . yes
O6 C31 1.452(7) . . yes
O6A C31A 1.424(8) . . yes
O6A C32 1.409(3) . . yes
O7 C33 1.421(2) . . yes
O7 C34 1.414(2) . . yes
C1 C3 1.535(2) . . no
C1 C9 1.539(2) . . no
C1 C21 1.520(2) . . no
C1 C15 1.536(2) . . no
C2 C4 1.536(2) . . no
C2 C10 1.534(2) . . no
C2 C34 1.518(2) . . no
C2 C16 1.535(2) . . no
C3 C4 1.402(2) . . no
C3 C8 1.382(2) . . no
C4 C5 1.382(2) . . no
C5 C6 1.392(3) . . no
C6 C7 1.380(3) . . no
C7 C8 1.391(2) . . no
C9 C10 1.398(3) . . no
C9 C14 1.387(3) . . no
C10 C11 1.389(3) . . no
C11 C12 1.388(3) . . no
C12 C13 1.375(3) . . no
C13 C14 1.388(3) . . no
C15 C20 1.379(2) . . no
C15 C16 1.401(2) . . no
C16 C17 1.387(2) . . no
C17 C18 1.387(3) . . no
C18 C19 1.381(3) . . no
C19 C20 1.386(2) . . no
C22 C23A 1.491(3) . . no
C22 C23 1.491(3) . . no
C24 C25 1.509(9) . . no
C24A C25A 1.459(11) . . no
C26 C27 1.497(7) . . no
C26A C27A 1.509(11) . . no
C28 C29 1.495(7) . . no
C28A C29A 1.497(8) . . no
C30 C31 1.502(9) . . no
C30A C31A 1.410(12) . . no
C32 C33 1.495(3) . . no
